data_4080922
loop_
_publ_author_name
'Reindl, Stefan A.'
'P\"othig, Alexander'
'Drees, Markus'
'Bechlars, Bettina'
'Herdtweck, Eberhardt'
'Herrmann, Wolfgang A.'
'K\"uhn, Fritz E.'

_publ_section_title
;
 Pyrazolato-Bridged Dinuclear Complexes of Ruthenium(II) and Rhodium(III)
 with N-Heterocyclic Carbene Ligands: Synthesis, Characterization, and
 Electrochemical Properties
;
_journal_issue 15
_journal_name_full Organometallics
_journal_page_first 4082
_journal_paper_doi 10.1021/om400106f
_journal_volume 32
_journal_year 2013
_chemical_absolute_configuration ad
_chemical_formula_moiety 'C25 H33 Cl N12 Ru2, 2(F6 P), 2(C2 H3 N)'
_chemical_formula_sum 'C29 H39 Cl F12 N14 P2 Ru2'
_chemical_formula_weight 1111.27
_chemical_name_systematic ?
_space_group_IT_number 19
_symmetry_cell_setting orthorhombic
_symmetry_Int_Tables_number 19
_symmetry_space_group_name_Hall 'P 2ac 2ab'
_symmetry_space_group_name_H-M 'P 21 21 21'
_atom_sites_solution_hydrogens geom
_atom_sites_solution_primary direct
_atom_sites_solution_secondary difmap
_cell_angle_alpha 90
_cell_angle_beta 90
_cell_angle_gamma 90
_cell_formula_units_Z 4
_cell_length_a 12.4308(2)
_cell_length_b 14.2124(3)
_cell_length_c 24.7579(5)
_cell_measurement_reflns_used 9896
_cell_measurement_temperature 173(1)
_cell_measurement_theta_max 25.36
_cell_measurement_theta_min 1.65
_cell_volume 4374.02(15)
_computing_cell_refinement 'SAINT (Bruker, 2008b)'
_computing_data_collection 'APEX II Control Software (Bruker, 2008a)'
_computing_data_reduction 'SAINT (Bruker, 2008b)'
_computing_molecular_graphics 'PLATON (Spek, 2010)'
_computing_publication_material 'PLATON (Spek, 2010)'
_computing_structure_refinement 'SHELXL97 (Sheldrick, 1998)'
_computing_structure_solution 'SIR92 (Altomare, 1994)'
_diffrn_ambient_temperature 173(1)
_diffrn_detector ' CCD plate '
_diffrn_detector_area_resol_mean 16
_diffrn_measured_fraction_theta_full 0.994
_diffrn_measured_fraction_theta_max 0.994
_diffrn_measurement_device ' \k-geometry diffractometer '
_diffrn_measurement_device_type ' Bruker APEX-II CCD '
_diffrn_measurement_method ' phi- and omega-rotation '
_diffrn_radiation_monochromator graphite
_diffrn_radiation_source 'sealed tube'
_diffrn_radiation_type 'Mo K\a'
_diffrn_radiation_wavelength 0.71073
_diffrn_reflns_av_R_equivalents 0.0246
_diffrn_reflns_av_sigmaI/netI 0.0259
_diffrn_reflns_limit_h_max 14
_diffrn_reflns_limit_h_min -14
_diffrn_reflns_limit_k_max 15
_diffrn_reflns_limit_k_min -17
_diffrn_reflns_limit_l_max 29
_diffrn_reflns_limit_l_min -29
_diffrn_reflns_number 32003
_diffrn_reflns_theta_full 25.36
_diffrn_reflns_theta_max 25.36
_diffrn_reflns_theta_min 1.65
_diffrn_standards_decay_% 0
_exptl_absorpt_coefficient_mu 0.917
_exptl_absorpt_correction_T_max 0.7452
_exptl_absorpt_correction_T_min 0.6469
_exptl_absorpt_correction_type multi-scan
_exptl_absorpt_process_details 'SADABS, Bruker, 2008b'
_exptl_crystal_colour golden
_exptl_crystal_density_diffrn 1.688
_exptl_crystal_density_meas ?
_exptl_crystal_density_method none
_exptl_crystal_description needle
_exptl_crystal_F_000 2216
_exptl_crystal_size_max 0.61
_exptl_crystal_size_mid 0.10
_exptl_crystal_size_min 0.10
_refine_diff_density_max 0.507
_refine_diff_density_min -0.343
_refine_diff_density_rms 0.057
_refine_ls_abs_structure_details 'Flack H D (1983), Acta Cryst. A39, 876-881'
_refine_ls_abs_structure_Flack -0.018(19)
_refine_ls_extinction_method none
_refine_ls_goodness_of_fit_ref 1.022
_refine_ls_hydrogen_treatment constr
_refine_ls_matrix_type full
_refine_ls_number_parameters 551
_refine_ls_number_reflns 7987
_refine_ls_number_restraints 0
_refine_ls_restrained_S_all 1.022
_refine_ls_R_factor_all 0.0275
_refine_ls_R_factor_gt 0.0241
_refine_ls_shift/su_max 0.002
_refine_ls_shift/su_mean 0.000
_refine_ls_structure_factor_coef Fsqd
_refine_ls_weighting_details 'w=1/[\s^2^(Fo^2^)+(0.0352P)^2^+1.0101P] where P=(Fo^2^+2Fc^2^)/3'
_refine_ls_weighting_scheme sigma
_refine_ls_wR_factor_gt 0.0572
_refine_ls_wR_factor_ref 0.0589
_reflns_number_gt 7488
_reflns_number_total 7987
_reflns_threshold_expression I>2\s(I)
_cod_data_source_file om400106f_si_002.cif
_cod_data_source_block Compound_2
_cod_depositor_comments
;
The following automatic conversions were performed:

'_symmetry_cell_setting' value 'Orthorhombic' changed to
'orthorhombic' according to
/home/saulius/struct/CIF-dictionaries/cif_core.dic dictionary named
'cif_core.dic' version 2.4.2 from 2011-04-26.

Automatic conversion script
Id: cif_fix_values 1891 2012-01-12 08:04:46Z andrius 

The following automatic conversions were performed:

'_exptl_crystal_density_meas' value 'none' was changed to '?' - the
value is perceived as not measured.

Automatic conversion script
Id: cif_fix_values 3008 2015-01-20 13:52:24Z robertas 
;
_cod_database_code 4080922

loop_
_symmetry_equiv_pos_site_id
_symmetry_equiv_pos_as_xyz
1 x,y,z
2 1/2-x,-y,1/2+z
3 1/2+x,1/2-y,-z
4 -x,1/2+y,1/2-z

loop_
_atom_site_aniso_label
_atom_site_aniso_U_11
_atom_site_aniso_U_22
_atom_site_aniso_U_33
_atom_site_aniso_U_23
_atom_site_aniso_U_13
_atom_site_aniso_U_12
Ru1 0.0227(1) 0.0220(1) 0.0252(1) 0.0011(1) -0.0004(1) 0.0024(1)
Ru2 0.0215(1) 0.0225(1) 0.0245(1) 0.0018(1) 0.0001(1) 0.0013(1)
Cl1 0.0240(3) 0.0306(4) 0.0279(4) -0.0003(3) -0.0014(3) 0.0059(3)
N1 0.0340(14) 0.0340(15) 0.0304(14) -0.0022(12) -0.0016(12) 0.0026(13)
N2 0.0302(13) 0.0244(13) 0.0334(14) -0.0018(12) 0.0046(11) 0.0017(11)
N3 0.0231(12) 0.0234(13) 0.0261(13) 0.0032(10) 0.0017(11) 0.0032(11)
N4 0.0241(13) 0.0223(13) 0.0244(13) 0.0047(11) 0.0005(10) 0.0012(10)
N5 0.0245(13) 0.0288(14) 0.0339(15) 0.0018(12) -0.0060(11) -0.0006(11)
N6 0.0330(14) 0.0352(16) 0.0255(13) 0.0009(12) -0.0037(11) -0.0006(12)
N7 0.0258(13) 0.0270(14) 0.0292(14) 0.0006(11) 0.0001(11) 0.0021(12)
N8 0.0308(14) 0.0272(14) 0.0257(13) 0.0012(11) 0.0016(12) 0.0037(11)
N9 0.0253(13) 0.0266(15) 0.0279(14) 0.0018(11) 0.0013(10) 0.0020(12)
N10 0.0256(14) 0.0298(14) 0.0281(14) 0.0008(12) 0.0003(11) 0.0008(11)
N11 0.0256(13) 0.0279(15) 0.0288(14) 0.0005(11) -0.0021(11) 0.0008(12)
N12 0.0261(12) 0.0263(14) 0.0250(13) 0.0017(11) 0.0019(11) 0.0030(12)
C1 0.0248(15) 0.0261(15) 0.0311(17) -0.0009(13) 0.0003(13) -0.0033(13)
C2 0.0340(18) 0.045(2) 0.0336(18) -0.0099(16) 0.0009(15) 0.0028(16)
C3 0.0345(17) 0.0316(18) 0.0364(18) -0.0122(14) 0.0064(15) -0.0006(15)
C4 0.0351(16) 0.0302(16) 0.0375(18) 0.0045(15) 0.0035(16) 0.0075(13)
C5 0.0295(16) 0.0300(17) 0.0293(16) 0.0067(13) 0.0065(14) 0.0070(14)
C6 0.0239(15) 0.0366(18) 0.0296(17) 0.0070(14) 0.0033(13) 0.0093(14)
C7 0.0254(15) 0.0325(18) 0.0262(15) 0.0095(14) 0.0034(12) 0.0023(14)
C8 0.0250(14) 0.0383(17) 0.0341(18) 0.0089(15) 0.0008(14) -0.0026(13)
C9 0.0332(18) 0.046(2) 0.037(2) 0.0031(16) -0.0097(16) -0.0025(16)
C10 0.045(2) 0.048(2) 0.0315(19) 0.0018(16) -0.0145(16) -0.0006(17)
C11 0.0307(16) 0.0208(15) 0.0287(16) 0.0016(13) 0.0000(12) -0.0032(13)
C12 0.053(2) 0.047(2) 0.0320(18) 0.0053(16) -0.0019(16) 0.0078(18)
C13 0.045(2) 0.048(2) 0.0288(17) 0.0024(17) 0.0037(15) 0.0019(19)
C14 0.0326(17) 0.0315(18) 0.0291(17) -0.0019(14) -0.0016(14) 0.0068(16)
C15 0.046(2) 0.0353(19) 0.052(2) 0.0081(18) 0.0046(17) -0.0081(17)
C16 0.0357(18) 0.0278(17) 0.0337(18) -0.0004(14) -0.0017(16) 0.0066(14)
C17 0.042(2) 0.051(2) 0.046(2) -0.0020(18) -0.0169(18) 0.0025(19)
C18 0.0301(16) 0.0292(18) 0.0282(17) -0.0021(14) -0.0008(13) 0.0064(14)
C19 0.051(2) 0.0329(19) 0.048(2) 0.0027(17) 0.0044(18) -0.0096(17)
C20 0.0287(16) 0.0344(19) 0.0403(19) -0.0061(15) -0.0041(14) 0.0022(15)
C21 0.043(2) 0.052(2) 0.073(3) -0.025(2) 0.001(2) 0.012(2)
C22 0.0273(16) 0.0308(18) 0.0270(16) -0.0011(14) -0.0018(14) 0.0007(14)
C23 0.0420(19) 0.0256(18) 0.0425(19) 0.0040(15) 0.0021(15) -0.0035(14)
C24 0.0274(16) 0.0315(18) 0.0318(18) -0.0005(15) -0.0024(14) 0.0038(14)
C25 0.038(2) 0.036(2) 0.070(3) 0.0188(19) 0.0057(18) -0.0060(16)
P1 0.0346(5) 0.0702(7) 0.0505(6) 0.0175(6) -0.0050(4) 0.0054(5)
F1 0.178(4) 0.066(2) 0.151(3) -0.031(2) -0.035(3) 0.044(2)
F2 0.0421(14) 0.084(2) 0.151(3) 0.014(2) -0.0017(16) 0.0037(14)
F3 0.0819(17) 0.0605(16) 0.0716(17) 0.0116(13) -0.0184(15) 0.0096(14)
F4 0.0427(16) 0.197(4) 0.200(4) 0.128(4) -0.022(2) -0.019(2)
F5 0.0629(18) 0.258(5) 0.177(4) 0.170(4) -0.023(2) 0.004(3)
F6 0.119(3) 0.313(6) 0.085(2) -0.099(3) -0.030(2) 0.093(4)
P2 0.0376(5) 0.0345(5) 0.0383(5) -0.0046(4) -0.0004(4) 0.0009(4)
F7 0.0526(13) 0.0824(17) 0.0533(14) -0.0034(13) 0.0156(12) 0.0097(13)
F8 0.0542(13) 0.0864(17) 0.0537(15) -0.0177(13) 0.0183(11) -0.0145(12)
F9 0.0532(14) 0.0764(16) 0.0665(15) -0.0267(13) -0.0021(12) -0.0214(13)
F10 0.0715(15) 0.0490(13) 0.0640(15) 0.0007(11) -0.0103(13) 0.0171(13)
F11 0.0909(18) 0.0493(14) 0.0668(15) -0.0220(12) -0.0024(15) -0.0188(14)
F12 0.111(2) 0.0857(19) 0.0575(15) 0.0159(14) -0.0077(16) 0.0467(18)
N13 0.090(3) 0.075(3) 0.060(2) -0.008(2) 0.024(2) -0.028(2)
C26 0.045(2) 0.035(2) 0.058(3) 0.0029(18) 0.011(2) -0.0091(18)
C27 0.040(2) 0.052(2) 0.053(2) 0.0122(19) 0.0066(17) -0.0010(17)
N14 0.104(4) 0.356(11) 0.057(3) 0.012(5) 0.007(3) 0.111(6)
C28 0.045(2) 0.142(5) 0.045(3) -0.014(3) -0.003(2) 0.033(3)
C29 0.071(3) 0.055(3) 0.056(3) 0.009(2) -0.001(2) 0.002(2)

loop_
_atom_site_label
_atom_site_type_symbol
_atom_site_thermal_displace_type
_atom_site_fract_x
_atom_site_fract_y
_atom_site_fract_z
_atom_site_occupancy
_atom_site_U_iso_or_equiv
_atom_site_calc_flag
_atom_site_refinement_flags
Ru1 Ru Uani 0.89720(2) 0.06627(2) -0.06622(1) 1.000 0.0233(1) . .
Ru2 Ru Uani 0.96558(2) 0.17003(2) 0.07395(1) 1.000 0.0228(1) . .
Cl1 Cl Uani 0.81579(6) 0.15901(5) 0.00812(3) 1.000 0.0275(2) . .
N1 N Uani 0.9769(2) 0.02368(19) -0.18172(11) 1.000 0.0328(8) . .
N2 N Uani 1.0506(2) -0.06536(18) -0.12229(10) 1.000 0.0293(8) . .
N3 N Uani 1.02539(19) 0.03396(17) -0.01633(9) 1.000 0.0242(7) . .
N4 N Uani 1.06350(18) 0.09457(17) 0.02219(10) 1.000 0.0236(8) . .
N5 N Uani 1.18868(19) 0.14550(17) 0.11999(11) 1.000 0.0291(8) . .
N6 N Uani 1.0752(2) 0.1553(2) 0.18514(10) 1.000 0.0312(8) . .
N7 N Uani 0.9726(2) 0.18611(18) -0.08647(10) 1.000 0.0273(8) . .
N8 N Uani 0.7664(2) 0.09201(17) -0.11281(10) 1.000 0.0279(8) . .
N9 N Uani 0.8264(2) -0.05503(18) -0.04234(10) 1.000 0.0266(8) . .
N10 N Uani 0.86731(19) 0.25408(18) 0.11863(10) 1.000 0.0278(8) . .
N11 N Uani 1.0218(2) 0.29166(19) 0.04308(10) 1.000 0.0274(8) . .
N12 N Uani 0.8999(2) 0.05192(17) 0.10491(10) 1.000 0.0258(8) . .
C1 C Uani 0.9765(2) 0.0042(2) -0.12760(12) 1.000 0.0273(9) . .
C2 C Uani 1.0487(3) -0.0349(2) -0.20851(14) 1.000 0.0375(11) . .
C3 C Uani 1.0939(3) -0.0902(2) -0.17132(13) 1.000 0.0342(10) . .
C4 C Uani 1.0854(3) -0.1014(2) -0.06995(13) 1.000 0.0343(10) . .
C5 C Uani 1.1064(3) -0.0237(2) -0.03018(12) 1.000 0.0296(9) . .
C6 C Uani 1.1989(2) 0.0003(2) -0.00267(13) 1.000 0.0300(10) . .
C7 C Uani 1.1681(2) 0.0764(2) 0.02994(12) 1.000 0.0280(9) . .
C8 C Uani 1.2346(2) 0.1371(2) 0.06545(13) 1.000 0.0325(9) . .
C9 C Uani 1.2466(3) 0.1344(2) 0.16682(14) 1.000 0.0387(11) . .
C10 C Uani 1.1757(3) 0.1402(3) 0.20755(14) 1.000 0.0415(11) . .
C11 C Uani 1.0821(2) 0.1601(2) 0.12979(12) 1.000 0.0267(9) . .
C12 C Uani 0.9196(3) 0.0993(3) -0.21025(14) 1.000 0.0440(11) . .
C13 C Uani 0.9784(3) 0.1608(3) 0.21754(13) 1.000 0.0406(11) . .
C14 C Uani 1.0228(3) 0.2510(2) -0.09691(13) 1.000 0.0311(10) . .
C15 C Uani 1.0873(3) 0.3339(2) -0.11017(15) 1.000 0.0444(11) . .
C16 C Uani 0.6907(3) 0.0985(2) -0.13827(13) 1.000 0.0324(10) . .
C17 C Uani 0.5952(3) 0.1036(3) -0.17244(15) 1.000 0.0463(12) . .
C18 C Uani 0.7874(3) -0.1230(2) -0.02800(13) 1.000 0.0292(10) . .
C19 C Uani 0.7361(3) -0.2092(2) -0.01026(16) 1.000 0.0440(11) . .
C20 C Uani 0.8142(3) 0.3103(2) 0.13751(14) 1.000 0.0345(10) . .
C21 C Uani 0.7467(3) 0.3841(3) 0.16024(19) 1.000 0.0560(14) . .
C22 C Uani 1.0428(3) 0.3655(2) 0.02839(12) 1.000 0.0284(10) . .
C23 C Uani 1.0691(3) 0.4607(2) 0.01085(14) 1.000 0.0367(11) . .
C24 C Uani 0.8566(2) -0.0100(2) 0.12426(13) 1.000 0.0302(10) . .
C25 C Uani 0.8005(3) -0.0874(3) 0.15105(17) 1.000 0.0480(14) . .
P1 P Uani 0.06686(8) 0.15521(9) 0.38528(4) 1.000 0.0518(3) . .
F1 F Uani 0.0909(4) 0.0822(2) 0.33993(17) 1.000 0.1317(18) . .
F2 F Uani 0.18599(19) 0.1926(2) 0.38105(15) 1.000 0.0924(13) . .
F3 F Uani 0.0282(2) 0.22629(18) 0.34064(11) 1.000 0.0713(10) . .
F4 F Uani -0.0524(2) 0.1198(3) 0.39122(18) 1.000 0.147(2) . .
F5 F Uani 0.1063(2) 0.0837(4) 0.42773(17) 1.000 0.166(2) . .
F6 F Uani 0.0455(3) 0.2343(4) 0.42740(15) 1.000 0.172(2) . .
P2 P Uani 0.52705(8) 0.38437(6) 0.37194(4) 1.000 0.0368(3) . .
F7 F Uani 0.61689(19) 0.38232(19) 0.32596(9) 1.000 0.0628(9) . .
F8 F Uani 0.43714(18) 0.38777(19) 0.41704(9) 1.000 0.0648(9) . .
F9 F Uani 0.59103(19) 0.46560(18) 0.40296(10) 1.000 0.0654(9) . .
F10 F Uani 0.4644(2) 0.46298(16) 0.33863(10) 1.000 0.0615(8) . .
F11 F Uani 0.4617(2) 0.30587(16) 0.34048(10) 1.000 0.0690(9) . .
F12 F Uani 0.5916(3) 0.3069(2) 0.40437(10) 1.000 0.0847(10) . .
N13 N Uani 0.0779(3) 0.9051(3) 0.22938(16) 1.000 0.0750(16) . .
C26 C Uani 0.1010(3) 0.9038(3) 0.18581(17) 1.000 0.0460(14) . .
C27 C Uani 0.1301(3) 0.9020(3) 0.12968(15) 1.000 0.0483(12) . .
N14 N Uani 0.2874(4) 0.6157(6) 0.2705(2) 1.000 0.172(4) . .
C28 C Uani 0.2830(3) 0.6386(4) 0.22718(19) 1.000 0.077(2) . .
C29 C Uani 0.2783(4) 0.6637(3) 0.17305(17) 1.000 0.0607(17) . .
H21 H Uiso 1.06290 -0.03560 -0.24620 1.000 0.0450 calc R
H31 H Uiso 1.14620 -0.13770 -0.17760 1.000 0.0410 calc R
H41 H Uiso 1.15180 -0.13890 -0.07480 1.000 0.0410 calc R
H42 H Uiso 1.02910 -0.14370 -0.05530 1.000 0.0410 calc R
H61 H Uiso 1.26790 -0.02830 -0.00520 1.000 0.0360 calc R
H81 H Uiso 1.30800 0.11040 0.06800 1.000 0.0390 calc R
H82 H Uiso 1.24050 0.20050 0.04910 1.000 0.0390 calc R
H91 H Uiso 1.32190 0.12450 0.16980 1.000 0.0470 calc R
H101 H Uiso 1.19170 0.13500 0.24500 1.000 0.0500 calc R
H121 H Uiso 0.85330 0.07420 -0.22610 1.000 0.0660 calc R
H122 H Uiso 0.96550 0.12460 -0.23900 1.000 0.0660 calc R
H123 H Uiso 0.90170 0.14960 -0.18470 1.000 0.0660 calc R
H131 H Uiso 0.91570 0.14650 0.19500 1.000 0.0610 calc R
H132 H Uiso 0.97130 0.22440 0.23240 1.000 0.0610 calc R
H133 H Uiso 0.98270 0.11520 0.24720 1.000 0.0610 calc R
H151 H Uiso 1.14950 0.33710 -0.08590 1.000 0.0660 calc R
H152 H Uiso 1.04340 0.39070 -0.10580 1.000 0.0660 calc R
H153 H Uiso 1.11210 0.32950 -0.14760 1.000 0.0660 calc R
H171 H Uiso 0.57000 0.03980 -0.18060 1.000 0.0700 calc R
H172 H Uiso 0.61300 0.13610 -0.20620 1.000 0.0700 calc R
H173 H Uiso 0.53840 0.13820 -0.15350 1.000 0.0700 calc R
H191 H Uiso 0.71230 -0.20200 0.02730 1.000 0.0660 calc R
H192 H Uiso 0.78740 -0.26130 -0.01270 1.000 0.0660 calc R
H193 H Uiso 0.67380 -0.22240 -0.03330 1.000 0.0660 calc R
H211 H Uiso 0.71620 0.42210 0.13100 1.000 0.0840 calc R
H212 H Uiso 0.79010 0.42430 0.18390 1.000 0.0840 calc R
H213 H Uiso 0.68830 0.35560 0.18120 1.000 0.0840 calc R
H231 H Uiso 1.13840 0.46030 -0.00800 1.000 0.0550 calc R
H232 H Uiso 1.07350 0.50220 0.04240 1.000 0.0550 calc R
H233 H Uiso 1.01300 0.48360 -0.01370 1.000 0.0550 calc R
H251 H Uiso 0.85330 -0.13110 0.16630 1.000 0.0720 calc R
H252 H Uiso 0.75540 -0.12060 0.12480 1.000 0.0720 calc R
H253 H Uiso 0.75520 -0.06230 0.18010 1.000 0.0720 calc R
H271 H Uiso 0.11100 0.84070 0.11420 1.000 0.0720 calc R
H272 H Uiso 0.20780 0.91200 0.12610 1.000 0.0720 calc R
H273 H Uiso 0.09140 0.95180 0.11050 1.000 0.0720 calc R
H291 H Uiso 0.34890 0.65420 0.15640 1.000 0.0910 calc R
H292 H Uiso 0.25770 0.73000 0.17000 1.000 0.0910 calc R
H293 H Uiso 0.22480 0.62450 0.15460 1.000 0.0910 calc R

loop_
_atom_type_symbol
_atom_type_description
_atom_type_scat_dispersion_real
_atom_type_scat_dispersion_imag
_atom_type_scat_source
Ru Ru -1.2594 0.8363 'International Tables Vol C Tables 4.2.6.8 and 6.1.1.4'
P P 0.1023 0.0942 'International Tables Vol C Tables 4.2.6.8 and 6.1.1.4'
N N 0.0061 0.0033 'International Tables Vol C Tables 4.2.6.8 and 6.1.1.4'
F F 0.0171 0.0103 'International Tables Vol C Tables 4.2.6.8 and 6.1.1.4'
Cl Cl 0.1484 0.1585 'International Tables Vol C Tables 4.2.6.8 and 6.1.1.4'
H H 0.0000 0.0000 'International Tables Vol C Tables 4.2.6.8 and 6.1.1.4'
C C 0.0033 0.0016 'International Tables Vol C Tables 4.2.6.8 and 6.1.1.4'

loop_
_geom_angle_atom_site_label_1
_geom_angle_atom_site_label_2
_geom_angle_atom_site_label_3
_geom_angle
_geom_angle_publ_flag
Cl1 Ru1 N3 89.38(7) yes
Cl1 Ru1 N7 85.70(7) yes
Cl1 Ru1 N8 89.95(7) yes
Cl1 Ru1 N9 93.35(7) yes
Cl1 Ru1 C1 172.86(8) yes
N3 Ru1 N7 88.73(10) yes
N3 Ru1 N8 176.60(10) yes
N3 Ru1 N9 88.36(10) yes
N3 Ru1 C1 88.64(10) yes
N7 Ru1 N8 94.55(10) yes
N7 Ru1 N9 176.95(10) yes
N7 Ru1 C1 87.40(11) yes
N8 Ru1 N9 88.35(10) yes
N8 Ru1 C1 92.42(10) yes
N9 Ru1 C1 93.45(11) yes
Cl1 Ru2 N4 90.11(7) yes
Cl1 Ru2 N10 86.77(7) yes
Cl1 Ru2 N11 93.75(7) yes
Cl1 Ru2 N12 83.87(7) yes
Cl1 Ru2 C11 171.96(8) yes
N4 Ru2 N10 174.10(10) yes
N4 Ru2 N11 90.33(10) yes
N4 Ru2 N12 92.42(10) yes
N4 Ru2 C11 88.03(10) yes
N10 Ru2 N11 84.88(10) yes
N10 Ru2 N12 92.23(10) yes
N10 Ru2 C11 95.74(11) yes
N11 Ru2 N12 176.37(10) yes
N11 Ru2 C11 94.09(11) yes
N12 Ru2 C11 88.39(11) yes
Ru1 Cl1 Ru2 102.41(3) yes
F3 P1 F5 178.3(2) yes
F3 P1 F6 87.4(2) yes
F4 P1 F5 91.4(2) yes
F4 P1 F6 90.4(2) yes
F5 P1 F6 94.2(3) yes
F1 P1 F6 175.5(2) yes
F2 P1 F3 91.37(16) yes
F2 P1 F4 178.2(2) yes
F1 P1 F2 89.8(2) yes
F1 P1 F3 88.85(18) yes
F1 P1 F4 92.0(2) yes
F1 P1 F5 89.5(2) yes
F2 P1 F5 88.21(17) yes
F2 P1 F6 87.8(2) yes
F3 P1 F4 89.04(19) yes
F7 P2 F8 179.09(15) yes
F7 P2 F9 90.44(13) yes
F7 P2 F10 89.18(14) yes
F10 P2 F12 178.76(17) yes
F11 P2 F12 91.12(15) yes
F8 P2 F11 90.36(14) yes
F8 P2 F12 91.23(15) yes
F9 P2 F10 89.17(13) yes
F7 P2 F11 89.73(14) yes
F7 P2 F12 89.68(15) yes
F8 P2 F9 89.45(13) yes
F8 P2 F10 89.92(14) yes
F9 P2 F11 178.51(14) yes
F9 P2 F12 90.37(15) yes
F10 P2 F11 89.35(13) yes
C2 N1 C12 121.3(3) yes
C1 N1 C12 128.1(3) yes
C1 N1 C2 110.4(3) yes
C1 N2 C4 122.9(3) yes
C1 N2 C3 111.6(3) yes
C3 N2 C4 125.3(3) yes
Ru1 N3 N4 122.87(18) yes
Ru1 N3 C5 124.12(19) yes
N4 N3 C5 107.6(2) yes
Ru2 N4 C7 125.7(2) yes
N3 N4 C7 108.3(2) yes
Ru2 N4 N3 123.66(17) yes
C8 N5 C9 124.2(2) yes
C8 N5 C11 123.6(2) yes
C9 N5 C11 112.1(3) yes
C11 N6 C13 127.0(2) yes
C10 N6 C13 122.4(3) yes
C10 N6 C11 110.6(2) yes
Ru1 N7 C14 174.7(3) yes
Ru1 N8 C16 174.1(2) yes
Ru1 N9 C18 178.7(3) yes
Ru2 N10 C20 169.9(3) yes
Ru2 N11 C22 171.6(3) yes
Ru2 N12 C24 174.3(2) yes
Ru1 C1 N2 125.3(2) yes
Ru1 C1 N1 130.7(2) yes
N1 C1 N2 103.9(2) yes
N1 C2 C3 107.1(3) yes
N2 C3 C2 107.1(3) yes
N2 C4 C5 112.1(2) yes
C4 C5 C6 130.6(3) no
N3 C5 C4 119.1(3) yes
N3 C5 C6 110.4(3) yes
C5 C6 C7 104.3(2) no
C6 C7 C8 129.6(2) no
N4 C7 C6 109.3(2) yes
N4 C7 C8 120.9(2) yes
N5 C8 C7 112.0(2) yes
N5 C9 C10 106.4(3) yes
N6 C10 C9 107.5(3) yes
Ru2 C11 N5 126.1(2) yes
Ru2 C11 N6 130.17(19) yes
N5 C11 N6 103.3(2) yes
N7 C14 C15 179.8(4) yes
N8 C16 C17 177.6(3) yes
N9 C18 C19 179.0(4) yes
N10 C20 C21 178.3(4) yes
N11 C22 C23 178.7(3) yes
N12 C24 C25 177.8(3) yes
C3 C2 H21 126.00 no
N1 C2 H21 126.00 no
C2 C3 H31 126.00 no
N2 C3 H31 127.00 no
N2 C4 H41 109.00 no
C5 C4 H41 109.00 no
C5 C4 H42 109.00 no
N2 C4 H42 109.00 no
H41 C4 H42 108.00 no
C7 C6 H61 128.00 no
C5 C6 H61 128.00 no
N5 C8 H81 109.00 no
C7 C8 H81 109.00 no
C7 C8 H82 109.00 no
N5 C8 H82 109.00 no
H81 C8 H82 108.00 no
C10 C9 H91 127.00 no
N5 C9 H91 127.00 no
C9 C10 H101 126.00 no
N6 C10 H101 126.00 no
H122 C12 H123 109.00 no
N1 C12 H123 109.00 no
N1 C12 H121 109.00 no
N1 C12 H122 110.00 no
H121 C12 H122 109.00 no
H121 C12 H123 109.00 no
N6 C13 H131 110.00 no
N6 C13 H133 109.00 no
H131 C13 H132 109.00 no
N6 C13 H132 109.00 no
H132 C13 H133 109.00 no
H131 C13 H133 109.00 no
H151 C15 H153 110.00 no
H151 C15 H152 109.00 no
C14 C15 H151 109.00 no
C14 C15 H152 109.00 no
C14 C15 H153 109.00 no
H152 C15 H153 109.00 no
H172 C17 H173 110.00 no
C16 C17 H171 109.00 no
C16 C17 H172 110.00 no
C16 C17 H173 109.00 no
H171 C17 H172 109.00 no
H171 C17 H173 109.00 no
C18 C19 H193 109.00 no
C18 C19 H191 109.00 no
C18 C19 H192 110.00 no
H192 C19 H193 110.00 no
H191 C19 H192 109.00 no
H191 C19 H193 109.00 no
C20 C21 H212 109.00 no
C20 C21 H211 110.00 no
H211 C21 H213 109.00 no
C20 C21 H213 109.00 no
H211 C21 H212 109.00 no
H212 C21 H213 109.00 no
C22 C23 H233 109.00 no
C22 C23 H231 109.00 no
C22 C23 H232 109.00 no
H232 C23 H233 110.00 no
H231 C23 H232 110.00 no
H231 C23 H233 109.00 no
H252 C25 H253 109.00 no
C24 C25 H251 109.00 no
C24 C25 H252 110.00 no
C24 C25 H253 109.00 no
H251 C25 H252 110.00 no
H251 C25 H253 109.00 no
N13 C26 C27 179.7(5) yes
C26 C27 H271 109.00 no
C26 C27 H272 109.00 no
C26 C27 H273 109.00 no
H271 C27 H272 109.00 no
H271 C27 H273 109.00 no
H272 C27 H273 110.00 no
N14 C28 C29 178.0(7) yes
C28 C29 H291 109.00 no
C28 C29 H292 109.00 no
C28 C29 H293 109.00 no
H291 C29 H292 110.00 no
H291 C29 H293 109.00 no
H292 C29 H293 109.00 no

loop_
_geom_bond_atom_site_label_1
_geom_bond_atom_site_label_2
_geom_bond_distance
_geom_bond_publ_flag
Ru1 Cl1 2.4797(8) yes
Ru1 N3 2.068(2) yes
Ru1 N7 2.008(3) yes
Ru1 N8 2.027(2) yes
Ru1 N9 2.024(3) yes
Ru1 C1 2.015(3) yes
Ru2 Cl1 2.4795(8) yes
Ru2 N4 2.067(2) yes
Ru2 N10 2.035(2) yes
Ru2 N11 2.015(3) yes
Ru2 N12 2.018(2) yes
Ru2 C11 2.007(3) yes
P1 F5 1.542(5) yes
P1 F6 1.556(5) yes
P1 F3 1.573(3) yes
P1 F1 1.558(4) yes
P1 F2 1.577(3) yes
P1 F4 1.573(3) yes
P2 F7 1.595(3) yes
P2 F12 1.581(3) yes
P2 F9 1.599(3) yes
P2 F10 1.592(3) yes
P2 F8 1.581(2) yes
P2 F11 1.585(3) yes
N1 C2 1.389(4) yes
N1 C12 1.470(5) yes
N1 C1 1.368(4) yes
N2 C4 1.459(4) yes
N2 C1 1.358(4) yes
N2 C3 1.374(4) yes
N3 N4 1.370(3) yes
N3 C5 1.343(4) yes
N4 C7 1.340(3) yes
N5 C8 1.471(4) yes
N5 C11 1.363(3) yes
N5 C9 1.374(4) yes
N6 C11 1.375(4) yes
N6 C13 1.448(4) yes
N6 C10 1.384(4) yes
N7 C14 1.143(4) yes
N8 C16 1.136(4) yes
N9 C18 1.138(4) yes
N10 C20 1.137(4) yes
N11 C22 1.141(4) yes
N12 C24 1.137(4) yes
N13 C26 1.116(6) yes
N14 C28 1.122(7) yes
C2 C3 1.335(5) no
C4 C5 1.502(4) no
C5 C6 1.379(4) no
C6 C7 1.403(4) no
C7 C8 1.483(4) no
C9 C10 1.342(5) no
C14 C15 1.463(4) no
C16 C17 1.460(5) no
C18 C19 1.449(4) no
C20 C21 1.456(5) no
C22 C23 1.458(4) no
C24 C25 1.462(5) no
C2 H21 0.9500 no
C3 H31 0.9500 no
C4 H41 0.9900 no
C4 H42 0.9900 no
C6 H61 0.9500 no
C8 H82 0.9900 no
C8 H81 0.9900 no
C9 H91 0.9500 no
C10 H101 0.9500 no
C12 H121 0.9800 no
C12 H122 0.9800 no
C12 H123 0.9800 no
C13 H132 0.9800 no
C13 H133 0.9800 no
C13 H131 0.9800 no
C15 H153 0.9800 no
C15 H152 0.9800 no
C15 H151 0.9800 no
C17 H173 0.9800 no
C17 H171 0.9800 no
C17 H172 0.9800 no
C19 H193 0.9800 no
C19 H192 0.9800 no
C19 H191 0.9800 no
C21 H211 0.9800 no
C21 H213 0.9800 no
C21 H212 0.9800 no
C23 H231 0.9800 no
C23 H233 0.9800 no
C23 H232 0.9800 no
C25 H253 0.9800 no
C25 H251 0.9800 no
C25 H252 0.9800 no
C26 C27 1.436(6) no
C27 H272 0.9800 no
C27 H273 0.9800 no
C27 H271 0.9800 no
C28 C29 1.388(6) no
C29 H291 0.9800 no
C29 H292 0.9800 no
C29 H293 0.9800 no
